data_7247143
loop_
_publ_author_name
'Easmin, Samina'
'Pedireddi, Venkateswara Rao'

_publ_section_title
;
 Supramolecular assemblies in the molecular complexes of
 4-cyanophenylboronic acid with different N-donor ligands
;
_journal_issue 33
_journal_name_full 'RSC Advances'
_journal_page_first 23267
_journal_page_last 23284
_journal_paper_doi 10.1039/D3RA03936F
_journal_volume 13
_journal_year 2023
_chemical_formula_sum 'C20 H14 B N3 O3'
_chemical_formula_weight 355.15
_space_group_crystal_system orthorhombic
_space_group_IT_number 19
_space_group_name_Hall 'P 2ac 2ab'
_space_group_name_H-M_alt 'P 21 21 21'
_atom_sites_solution_hydrogens geom
_audit_creation_method SHELXL-2018/3
_audit_update_record
;
2023-05-02 deposited with the CCDC.	2023-07-17 downloaded from the CCDC.
;
_cell_angle_alpha 90
_cell_angle_beta 90
_cell_angle_gamma 90
_cell_formula_units_Z 4
_cell_length_a 3.8278(3)
_cell_length_b 17.1899(6)
_cell_length_c 26.2562(9)
_cell_measurement_reflns_used 5189
_cell_measurement_temperature 293(2)
_cell_measurement_theta_max 25.94
_cell_measurement_theta_min 2.37
_cell_volume 1727.64(16)
_computing_cell_refinement 'Bruker SAINT'
_computing_data_collection 'Bruker APEX2'
_computing_data_reduction 'Bruker SAINT'
_computing_molecular_graphics 'Bruker SHELXTL'
_computing_publication_material 'Bruker SHELXTL'
_computing_structure_refinement 'SHELXL-2018/3 (Sheldrick, 2018)'
_computing_structure_solution 'SHELXT 2014/5 (Sheldrick, 2014)'
_diffrn_ambient_temperature 293(2)
_diffrn_measured_fraction_theta_full 0.996
_diffrn_measured_fraction_theta_max 0.991
_diffrn_measurement_device_type 'Bruker APEX-II CCD'
_diffrn_measurement_method '\f and \w scans'
_diffrn_radiation_type MoK\a
_diffrn_radiation_wavelength 0.71073
_diffrn_reflns_av_R_equivalents 0.1738
_diffrn_reflns_av_unetI/netI 0.0808
_diffrn_reflns_Laue_measured_fraction_full 0.996
_diffrn_reflns_Laue_measured_fraction_max 0.991
_diffrn_reflns_limit_h_max 4
_diffrn_reflns_limit_h_min -4
_diffrn_reflns_limit_k_max 21
_diffrn_reflns_limit_k_min -21
_diffrn_reflns_limit_l_max 33
_diffrn_reflns_limit_l_min -33
_diffrn_reflns_number 39424
_diffrn_reflns_point_group_measured_fraction_full 0.997
_diffrn_reflns_point_group_measured_fraction_max 0.990
_diffrn_reflns_theta_full 25.242
_diffrn_reflns_theta_max 26.649
_diffrn_reflns_theta_min 1.952
_exptl_absorpt_coefficient_mu 0.093
_exptl_absorpt_correction_T_max 0.7454
_exptl_absorpt_correction_T_min 0.5434
_exptl_absorpt_correction_type multi-scan
_exptl_absorpt_process_details
;
 SADABS 2016/2: Krause, L., Herbst-Irmer, R., Sheldrick G.M. & Stalke D.,
 J. Appl. Cryst. 48 (2015) 3-10
;
_exptl_crystal_colour colorless
_exptl_crystal_density_diffrn 1.365
_exptl_crystal_description plate
_exptl_crystal_F_000 736
_exptl_crystal_size_max 0.310
_exptl_crystal_size_mid 0.110
_exptl_crystal_size_min 0.090
_refine_diff_density_max 0.345
_refine_diff_density_min -0.387
_refine_diff_density_rms 0.083
_refine_ls_abs_structure_details
;
 Flack x determined using 860 quotients [(I+)-(I-)]/[(I+)+(I-)]
 (Parsons, Flack and Wagner, Acta Cryst. B69 (2013) 249-259).
;
_refine_ls_abs_structure_Flack -0.6(10)
_refine_ls_extinction_coef 0.038(5)
_refine_ls_extinction_expression Fc^*^=kFc[1+0.001xFc^2^\l^3^/sin(2\q)]^-1/4^
_refine_ls_extinction_method 'SHELXL-2018/3 (Sheldrick 2018)'
_refine_ls_goodness_of_fit_ref 1.009
_refine_ls_hydrogen_treatment mixed
_refine_ls_matrix_type full
_refine_ls_number_parameters 250
_refine_ls_number_reflns 3595
_refine_ls_number_restraints 0
_refine_ls_restrained_S_all 1.009
_refine_ls_R_factor_all 0.0923
_refine_ls_R_factor_gt 0.0539
_refine_ls_shift/su_max 0.001
_refine_ls_shift/su_mean 0.000
_refine_ls_structure_factor_coef Fsqd
_refine_ls_weighting_details 'w=1/[\s^2^(Fo^2^)+(0.0648P)^2^+0.9970P] where P=(Fo^2^+2Fc^2^)/3'
_refine_ls_weighting_scheme calc
_refine_ls_wR_factor_gt 0.1250
_refine_ls_wR_factor_ref 0.1457
_reflns_Friedel_coverage 0.660
_reflns_Friedel_fraction_full 0.998
_reflns_Friedel_fraction_max 0.988
_reflns_number_gt 2604
_reflns_number_total 3595
_reflns_threshold_expression 'I > 2\s(I)'
_cod_data_source_file d3ra03936f2.cif
_cod_data_source_block 4Cyanophenylboronicacid_110Phenanthroline
_cod_database_code 7247143
_shelx_shelxl_version_number 2018/3
_shelx_space_group_comment
;
The symmetry employed for this shelxl refinement is uniquely defined
by the following loop, which should always be used as a source of
symmetry information in preference to the above space-group names.
They are only intended as comments.
;
_shelx_estimated_absorpt_t_min 0.972
_shelx_estimated_absorpt_t_max 0.992

loop_
_space_group_symop_operation_xyz
'x, y, z'
'-x+1/2, -y, z+1/2'
'-x, y+1/2, -z+1/2'
'x+1/2, -y+1/2, -z'

loop_
_atom_site_label
_atom_site_type_symbol
_atom_site_fract_x
_atom_site_fract_y
_atom_site_fract_z
_atom_site_U_iso_or_equiv
_atom_site_adp_type
_atom_site_occupancy
_atom_site_site_symmetry_order
_atom_site_calc_flag
_atom_site_refinement_flags_posn
_atom_site_refinement_flags_adp
_atom_site_refinement_flags_occupancy
_atom_site_disorder_assembly
_atom_site_disorder_group
O1 O 0.1939(8) 0.33937(16) 0.33620(10) 0.0273(7) Uani 1 1 d . . . . .
H1A H 0.158201 0.306057 0.314459 0.07(2) Uiso 1 1 calc R . . . .
O2 O 0.4237(8) 0.22972(16) 0.38166(10) 0.0266(7) Uani 1 1 d . . . . .
H2A H 0.410080 0.209778 0.353361 0.09(2) Uiso 1 1 calc R . . . .
O3 O 1.020(8) 0.6810(4) 0.5266(3) 0.375(12) Uani 1 1 d . . . . .
N1 N 0.0756(9) 0.25146(17) 0.24831(11) 0.0211(7) Uani 1 1 d . . . . .
N2 N 0.4139(9) 0.13115(18) 0.29949(11) 0.0206(7) Uani 1 1 d . . . . .
N3 N 0.6397(12) 0.5369(2) 0.59118(14) 0.0435(11) Uani 1 1 d . . . . .
C1 C -0.0837(11) 0.3079(2) 0.22291(14) 0.0223(9) Uani 1 1 d . . . . .
H1 H -0.136009 0.353446 0.240392 0.027 Uiso 1 1 calc R U . . .
C2 C -0.1784(11) 0.3033(2) 0.17146(14) 0.0245(9) Uani 1 1 d . . . . .
H2 H -0.286635 0.344906 0.155173 0.029 Uiso 1 1 calc R U . . .
C3 C -0.1072(12) 0.2363(2) 0.14612(14) 0.0259(9) Uani 1 1 d . . . . .
H3 H -0.168656 0.231346 0.112002 0.031 Uiso 1 1 calc R U . . .
C4 C 0.0585(11) 0.1746(2) 0.17120(14) 0.0216(9) Uani 1 1 d . . . . .
C5 C 0.1511(10) 0.1844(2) 0.22319(13) 0.0199(8) Uani 1 1 d . . . . .
C6 C 0.1401(11) 0.1027(2) 0.14612(14) 0.0249(9) Uani 1 1 d . . . . .
H6 H 0.081145 0.096570 0.111994 0.030 Uiso 1 1 calc R U . . .
C7 C 0.2999(11) 0.0440(2) 0.17076(14) 0.0246(9) Uani 1 1 d . . . . .
H7 H 0.346129 -0.002240 0.153688 0.030 Uiso 1 1 calc R U . . .
C8 C 0.5707(11) -0.0079(2) 0.24909(16) 0.0249(9) Uani 1 1 d . . . . .
H8 H 0.625497 -0.054059 0.232443 0.030 Uiso 1 1 calc R U . . .
C9 C 0.6568(11) 0.0021(2) 0.29939(15) 0.0252(9) Uani 1 1 d . . . . .
H9 H 0.767658 -0.037300 0.317525 0.030 Uiso 1 1 calc R U . . .
C10 C 0.5746(11) 0.0723(2) 0.32259(15) 0.0225(9) Uani 1 1 d . . . . .
H10 H 0.636147 0.078673 0.356606 0.027 Uiso 1 1 calc R U . . .
C11 C 0.3231(10) 0.1216(2) 0.24951(14) 0.0187(8) Uani 1 1 d . . . . .
C12 C 0.3992(10) 0.0523(2) 0.22302(14) 0.0211(8) Uani 1 1 d . . . . .
C13 C 0.3886(11) 0.3581(2) 0.42707(13) 0.0199(8) Uani 1 1 d . . . . .
C14 C 0.2831(11) 0.4354(2) 0.42880(14) 0.0221(9) Uani 1 1 d . . . . .
H14 H 0.169271 0.456483 0.400737 0.026 Uiso 1 1 calc R U . . .
C15 C 0.3418(11) 0.4818(2) 0.47082(14) 0.0232(9) Uani 1 1 d . . . . .
H15 H 0.274468 0.533760 0.470770 0.028 Uiso 1 1 calc R U . . .
C16 C 0.5053(10) 0.4490(2) 0.51375(14) 0.0226(9) Uani 1 1 d . . . . .
C17 C 0.6066(11) 0.3721(2) 0.51388(13) 0.0224(9) Uani 1 1 d . . . . .
H17 H 0.711387 0.350410 0.542511 0.027 Uiso 1 1 calc R U . . .
C18 C 0.5497(11) 0.3274(2) 0.47057(13) 0.0220(9) Uani 1 1 d . . . . .
H18 H 0.620487 0.275649 0.470448 0.026 Uiso 1 1 calc R U . . .
C19 C 0.5757(12) 0.4974(2) 0.55723(15) 0.0281(10) Uani 1 1 d . . . . .
C20 C 1.046(13) 0.7595(14) 0.5024(7) 0.246(11) Uani 1 1 d . . . . .
H20A H 0.815828 0.780033 0.496955 0.370 Uiso 1 1 calc R U . . .
H20B H 1.164560 0.755054 0.470259 0.370 Uiso 1 1 calc R U . . .
H20C H 1.174663 0.793827 0.524281 0.370 Uiso 1 1 calc R U . . .
B1 B 0.3313(12) 0.3053(3) 0.37868(16) 0.0210(10) Uani 1 1 d . . . . .

loop_
_atom_site_aniso_label
_atom_site_aniso_U_11
_atom_site_aniso_U_22
_atom_site_aniso_U_33
_atom_site_aniso_U_23
_atom_site_aniso_U_13
_atom_site_aniso_U_12
O1 0.0412(18) 0.0223(15) 0.0186(14) -0.0020(12) -0.0053(13) 0.0011(13)
O2 0.0400(19) 0.0223(15) 0.0176(14) -0.0008(11) -0.0003(13) 0.0035(14)
O3 0.92(4) 0.079(5) 0.126(7) 0.002(4) -0.019(19) 0.015(16)
N1 0.0252(18) 0.0181(17) 0.0200(15) 0.0008(13) -0.0010(15) -0.0031(14)
N2 0.0225(18) 0.0216(17) 0.0176(15) 0.0007(13) 0.0010(14) -0.0028(15)
N3 0.060(3) 0.044(2) 0.026(2) -0.0108(18) -0.008(2) 0.001(2)
C1 0.026(2) 0.0191(19) 0.0215(19) 0.0006(16) 0.0008(18) -0.0051(18)
C2 0.026(2) 0.024(2) 0.023(2) 0.0067(17) -0.0031(18) -0.0042(18)
C3 0.028(2) 0.031(2) 0.0192(19) 0.0006(17) -0.0029(18) -0.009(2)
C4 0.020(2) 0.026(2) 0.0183(19) -0.0006(16) -0.0007(16) -0.0070(17)
C5 0.021(2) 0.023(2) 0.0162(18) 0.0004(15) 0.0012(16) -0.0062(17)
C6 0.024(2) 0.032(2) 0.0187(19) -0.0054(17) 0.0027(17) -0.0060(19)
C7 0.025(2) 0.027(2) 0.022(2) -0.0093(17) 0.0029(17) -0.0053(18)
C8 0.025(2) 0.019(2) 0.031(2) -0.0024(17) 0.0062(19) -0.0004(17)
C9 0.025(2) 0.022(2) 0.029(2) 0.0056(16) 0.0023(18) -0.0006(19)
C10 0.025(2) 0.022(2) 0.0200(19) 0.0049(16) -0.0004(17) -0.0006(17)
C11 0.019(2) 0.020(2) 0.0175(18) 0.0000(15) 0.0033(16) -0.0042(17)
C12 0.020(2) 0.021(2) 0.0225(19) -0.0018(16) 0.0037(16) -0.0033(17)
C13 0.020(2) 0.023(2) 0.0166(18) 0.0037(14) 0.0007(16) -0.0044(17)
C14 0.025(2) 0.025(2) 0.0161(18) 0.0016(16) -0.0006(16) 0.0021(17)
C15 0.029(2) 0.021(2) 0.0197(19) 0.0012(15) -0.0013(17) 0.0023(17)
C16 0.026(2) 0.025(2) 0.0171(19) -0.0022(16) -0.0010(15) -0.0042(17)
C17 0.026(2) 0.028(2) 0.0136(18) 0.0025(15) -0.0009(16) -0.0016(18)
C18 0.023(2) 0.023(2) 0.0197(19) 0.0018(16) 0.0015(16) -0.0005(17)
C19 0.032(3) 0.029(2) 0.023(2) -0.0024(17) 0.0011(18) -0.002(2)
C20 0.36(3) 0.270(19) 0.110(9) -0.005(11) -0.013(11) -0.04(2)
B1 0.020(2) 0.023(2) 0.019(2) 0.0029(17) 0.0028(18) -0.0017(19)

loop_
_atom_type_symbol
_atom_type_description
_atom_type_scat_dispersion_real
_atom_type_scat_dispersion_imag
_atom_type_scat_source
C C 0.0033 0.0016 'International Tables Vol C Tables 4.2.6.8 and 6.1.1.4'
H H 0.0000 0.0000 'International Tables Vol C Tables 4.2.6.8 and 6.1.1.4'
B B 0.0013 0.0007 'International Tables Vol C Tables 4.2.6.8 and 6.1.1.4'
N N 0.0061 0.0033 'International Tables Vol C Tables 4.2.6.8 and 6.1.1.4'
O O 0.0106 0.0060 'International Tables Vol C Tables 4.2.6.8 and 6.1.1.4'

loop_
_geom_angle_atom_site_label_1
_geom_angle_atom_site_label_2
_geom_angle_atom_site_label_3
_geom_angle
_geom_angle_site_symmetry_1
_geom_angle_site_symmetry_3
_geom_angle_publ_flag
B1 O1 H1A 109.5 . . ?
B1 O2 H2A 109.5 . . ?
C1 N1 C5 118.3(3) . . ?
C10 N2 C11 117.7(3) . . ?
N1 C1 C2 124.3(4) . . ?
N1 C1 H1 117.8 . . ?
C2 C1 H1 117.8 . . ?
C3 C2 C1 117.9(4) . . ?
C3 C2 H2 121.1 . . ?
C1 C2 H2 121.1 . . ?
C2 C3 C4 120.2(4) . . ?
C2 C3 H3 119.9 . . ?
C4 C3 H3 119.9 . . ?
C3 C4 C5 118.4(4) . . ?
C3 C4 C6 122.3(3) . . ?
C5 C4 C6 119.3(4) . . ?
N1 C5 C4 120.9(3) . . ?
N1 C5 C11 120.0(3) . . ?
C4 C5 C11 119.1(3) . . ?
C7 C6 C4 121.6(4) . . ?
C7 C6 H6 119.2 . . ?
C4 C6 H6 119.2 . . ?
C6 C7 C12 120.5(4) . . ?
C6 C7 H7 119.7 . . ?
C12 C7 H7 119.7 . . ?
C9 C8 C12 119.3(4) . . ?
C9 C8 H8 120.3 . . ?
C12 C8 H8 120.3 . . ?
C8 C9 C10 118.5(4) . . ?
C8 C9 H9 120.8 . . ?
C10 C9 H9 120.8 . . ?
N2 C10 C9 124.5(4) . . ?
N2 C10 H10 117.8 . . ?
C9 C10 H10 117.8 . . ?
N2 C11 C12 121.5(3) . . ?
N2 C11 C5 119.1(3) . . ?
C12 C11 C5 119.4(3) . . ?
C8 C12 C11 118.6(3) . . ?
C8 C12 C7 121.3(4) . . ?
C11 C12 C7 120.1(4) . . ?
C14 C13 C18 117.5(3) . . ?
C14 C13 B1 122.5(3) . . ?
C18 C13 B1 120.0(3) . . ?
C15 C14 C13 122.1(4) . . ?
C15 C14 H14 118.9 . . ?
C13 C14 H14 118.9 . . ?
C14 C15 C16 118.7(4) . . ?
C14 C15 H15 120.6 . . ?
C16 C15 H15 120.6 . . ?
C17 C16 C15 120.8(3) . . ?
C17 C16 C19 120.1(4) . . ?
C15 C16 C19 119.1(4) . . ?
C16 C17 C18 119.0(3) . . ?
C16 C17 H17 120.5 . . ?
C18 C17 H17 120.5 . . ?
C17 C18 C13 121.8(4) . . ?
C17 C18 H18 119.1 . . ?
C13 C18 H18 119.1 . . ?
N3 C19 C16 178.1(5) . . ?
O3 C20 C20 79(2) . 4_466 ?
O3 C20 C20 87(3) . 4_566 ?
C20 C20 C20 159(3) 4_466 4_566 ?
O3 C20 H20A 109.5 . . ?
C20 C20 H20A 31.7 4_466 . ?
C20 C20 H20A 162.9 4_566 . ?
O3 C20 H20B 109.5 . . ?
C20 C20 H20B 113.3 4_466 . ?
C20 C20 H20B 57.7 4_566 . ?
H20A C20 H20B 109.5 . . ?
O3 C20 H20C 109.5 . . ?
C20 C20 H20C 130.2 4_466 . ?
C20 C20 H20C 68.7 4_566 . ?
H20A C20 H20C 109.5 . . ?
H20B C20 H20C 109.5 . . ?
O2 B1 O1 124.2(4) . . ?
O2 B1 C13 118.1(3) . . ?
O1 B1 C13 117.7(4) . . ?

loop_
_geom_bond_atom_site_label_1
_geom_bond_atom_site_label_2
_geom_bond_distance
_geom_bond_site_symmetry_2
_geom_bond_publ_flag
O1 B1 1.365(5) . ?
O1 H1A 0.8200 . ?
O2 B1 1.349(5) . ?
O2 H2A 0.8200 . ?
O3 C20 1.50(2) . ?
N1 C1 1.325(5) . ?
N1 C5 1.360(5) . ?
N2 C10 1.330(5) . ?
N2 C11 1.367(5) . ?
N3 C19 1.147(5) . ?
C1 C2 1.401(5) . ?
C1 H1 0.9300 . ?
C2 C3 1.359(6) . ?
C2 H2 0.9300 . ?
C3 C4 1.401(6) . ?
C3 H3 0.9300 . ?
C4 C5 1.421(5) . ?
C4 C6 1.434(5) . ?
C5 C11 1.440(5) . ?
C6 C7 1.346(5) . ?
C6 H6 0.9300 . ?
C7 C12 1.431(5) . ?
C7 H7 0.9300 . ?
C8 C9 1.372(6) . ?
C8 C12 1.403(5) . ?
C8 H8 0.9300 . ?
C9 C10 1.389(6) . ?
C9 H9 0.9300 . ?
C10 H10 0.9300 . ?
C11 C12 1.410(5) . ?
C13 C14 1.388(5) . ?
C13 C18 1.401(5) . ?
C13 B1 1.577(6) . ?
C14 C15 1.380(5) . ?
C14 H14 0.9300 . ?
C15 C16 1.407(5) . ?
C15 H15 0.9300 . ?
C16 C17 1.377(5) . ?
C16 C19 1.439(5) . ?
C17 C18 1.389(5) . ?
C17 H17 0.9300 . ?
C18 H18 0.9300 . ?
C20 C20 1.946(9) 4_466 ?
C20 C20 1.946(9) 4_566 ?
C20 H20A 0.9600 . ?
C20 H20B 0.9600 . ?
C20 H20C 0.9600 . ?
